data_4000469
_journal_name_full 'Chemistry of Materials'
_journal_paper_doi 10.1021/cm0491330
_journal_year 2004
_chemical_formula_sum 'Cs In O7 P2'
_chemical_formula_weight 421.67
_space_group_IT_number 14
_symmetry_cell_setting monoclinic
_symmetry_space_group_name_Hall '-P 2ybc'
_symmetry_space_group_name_H-M 'P 1 21/c 1'
_atom_sites_solution_hydrogens geom
_atom_sites_solution_primary direct
_atom_sites_solution_secondary difmap
_cell_angle_alpha 90.00
_cell_angle_beta 104.57(4)
_cell_angle_gamma 90.00
_cell_formula_units_Z 4
_cell_length_a 7.741(14)
_cell_length_b 10.360(9)
_cell_length_c 8.597(9)
_cell_measurement_reflns_used 111
_cell_measurement_temperature 293(2)
_cell_measurement_theta_max 27.48
_cell_measurement_theta_min 2.72
_cell_volume 667.3(15)
_diffrn_ambient_temperature 293(2)
_diffrn_detector_area_resol_mean ?
_diffrn_measurement_device_type 'Bruker P4'
_diffrn_measurement_method '\w scans'
_diffrn_radiation_monochromator graphite
_diffrn_radiation_source 'fine-focus sealed tube'
_diffrn_radiation_type MoK\a
_diffrn_radiation_wavelength 0.71073
_diffrn_reflns_av_R_equivalents 0.0226
_diffrn_reflns_av_sigmaI/netI 0.0211
_diffrn_reflns_limit_h_max 10
_diffrn_reflns_limit_h_min -9
_diffrn_reflns_limit_k_max 13
_diffrn_reflns_limit_k_min -13
_diffrn_reflns_limit_l_max 9
_diffrn_reflns_limit_l_min -11
_diffrn_reflns_number 5516
_diffrn_reflns_theta_max 27.48
_diffrn_reflns_theta_min 2.72
_diffrn_standards_decay_% 0
_diffrn_standards_interval_count 0
_diffrn_standards_interval_time .
_diffrn_standards_number 0
_exptl_absorpt_coefficient_mu 9.385
_exptl_absorpt_correction_T_max 1.0000
_exptl_absorpt_correction_T_min 0.4469
_exptl_absorpt_correction_type multi-scan
_exptl_absorpt_process_details ?
_exptl_crystal_colour colorless
_exptl_crystal_density_diffrn 4.197
_exptl_crystal_density_meas ?
_exptl_crystal_density_method 'not measured'
_exptl_crystal_description block
_exptl_crystal_F_000 760
_exptl_crystal_size_max 0.40
_exptl_crystal_size_mid 0.31
_exptl_crystal_size_min 0.22
_refine_ls_extinction_coef 0.0858(17)
_refine_ls_extinction_expression Fc^*^=kFc[1+0.001xFc^2^\l^3^/sin(2\q)]^-1/4^
_refine_ls_extinction_method SHELXL
_refine_ls_goodness_of_fit_ref 1.106
_refine_ls_hydrogen_treatment mixed
_refine_ls_matrix_type full
_refine_ls_number_parameters 101
_refine_ls_number_reflns 1493
_refine_ls_number_restraints 0
_refine_ls_restrained_S_all 1.106
_refine_ls_R_factor_all 0.0211
_refine_ls_R_factor_gt 0.0200
_refine_ls_shift/su_max 0.001
_refine_ls_shift/su_mean 0.000
_refine_ls_structure_factor_coef Fsqd
_refine_ls_weighting_details 'calc w=1/[\s^2^(Fo^2^)+(0.0294P)^2^+1.5702P] where P=(Fo^2^+2Fc^2^)/3'
_refine_ls_weighting_scheme calc
_refine_ls_wR_factor_gt 0.0516
_refine_ls_wR_factor_ref 0.0521
_reflns_number_gt 1453
_reflns_number_total 1493
_reflns_threshold_expression >2sigma(I)
_cod_depositor_comments
;
The following automatic conversions were performed:
'_symmetry_cell_setting' value 'Monoclinic' changed to 'monoclinic'
according to '/home/saulius/struct/CIF-dictionaries/cif_core.dic'
dictionary named 'cif_core.dic' version 2.4.1 from
2010-06-29.

'_exptl_absorpt_correction_type' value 'Multi-scan' changed
to 'multi-scan' according to
'/home/saulius/struct/CIF-dictionaries/cif_core.dic' dictionary named
'cif_core.dic' version 2.4.1 from 2010-06-29.

Automatic conversion script
Id: cif_fix_enum 1527 2010-12-29 10:47:43Z saulius 
;
_cod_original_sg_symbol_H-M P2(1)/c
_cod_database_code 4000469

loop_
_symmetry_equiv_pos_as_xyz
'x, y, z'
'-x, y+1/2, -z+1/2'
'-x, -y, -z'
'x, -y-1/2, z-1/2'

loop_
_atom_site_label
_atom_site_type_symbol
_atom_site_fract_x
_atom_site_fract_y
_atom_site_fract_z
_atom_site_U_iso_or_equiv
_atom_site_adp_type
_atom_site_occupancy
_atom_site_symmetry_multiplicity
_atom_site_calc_flag
_atom_site_refinement_flags
_atom_site_disorder_assembly
_atom_site_disorder_group
Cs Cs 0.69572(3) 0.29998(2) 0.04195(3) 0.01476(11) Uani 1 1 d . . .
In In 0.26179(3) 0.398547(19) 0.24233(2) 0.00302(11) Uani 1 1 d . . .
P1 P 0.36589(11) 0.09154(7) 0.16997(10) 0.00366(17) Uani 1 1 d . . .
P2 P 0.92768(11) 0.62893(8) 0.18264(9) 0.00362(17) Uani 1 1 d . . .
O1 O 0.4978(3) -0.0040(2) 0.2693(3) 0.0075(4) Uani 1 1 d . . .
O2 O 0.8250(3) 0.5558(2) 0.2990(3) 0.0082(4) Uani 1 1 d . . .
O3 O 0.4134(3) 0.2277(2) 0.2331(3) 0.0095(5) Uani 1 1 d . . .
O4 O 0.9422(3) 0.7713(2) 0.2284(3) 0.0088(5) Uani 1 1 d . . .
O5 O 1.1140(3) 0.5727(2) 0.2250(3) 0.0098(5) Uani 1 1 d . . .
O6 O 0.3459(4) 0.0790(3) -0.0070(3) 0.0153(5) Uani 1 1 d . . .
O7 O 0.8197(4) 0.6022(2) 0.0142(3) 0.0162(6) Uani 1 1 d . . .

loop_
_atom_site_aniso_label
_atom_site_aniso_U_11
_atom_site_aniso_U_22
_atom_site_aniso_U_33
_atom_site_aniso_U_23
_atom_site_aniso_U_13
_atom_site_aniso_U_12
Cs 0.01132(15) 0.01844(16) 0.01210(15) 0.00522(7) -0.00158(9) -0.00220(7)
In 0.00259(14) 0.00179(15) 0.00379(15) 0.00014(6) -0.00083(9) -0.00023(7)
P1 0.0031(4) 0.0041(4) 0.0033(4) 0.0008(3) 0.0000(3) 0.0014(3)
P2 0.0035(4) 0.0030(3) 0.0039(4) -0.0002(3) 0.0001(3) 0.0008(3)
O1 0.0072(11) 0.0066(10) 0.0078(10) 0.0023(8) 0.0000(8) 0.0051(8)
O2 0.0035(10) 0.0078(11) 0.0140(12) 0.0031(9) 0.0033(8) 0.0018(8)
O3 0.0060(11) 0.0044(10) 0.0173(12) 0.0001(9) 0.0016(9) 0.0007(8)
O4 0.0041(11) 0.0040(10) 0.0178(12) -0.0031(9) 0.0018(9) -0.0002(8)
O5 0.0061(11) 0.0055(10) 0.0176(12) 0.0004(9) 0.0029(9) 0.0039(9)
O6 0.0160(13) 0.0242(14) 0.0056(11) 0.0016(10) 0.0025(9) 0.0070(11)
O7 0.0226(15) 0.0186(13) 0.0040(12) -0.0022(9) -0.0029(10) 0.0008(10)
